data_4060368
loop_
_publ_author_name
'Hon Man Lee'

_journal_name_full Organometallics
_journal_paper_doi 10.1021/om049070v
_journal_year 2005
_chemical_formula_moiety 'C31 H30 Cl3 N2 P2 Ru, C3 H7 N O'
_chemical_formula_sum 'C34 H37 Cl3 N3 O P2 Ru'
_chemical_formula_weight 773.03
_space_group_IT_number 14
_symmetry_cell_setting monoclinic
_symmetry_space_group_name_Hall '-P 2yn'
_symmetry_space_group_name_H-M 'P 1 21/n 1'
_cell_angle_alpha 90.00
_cell_angle_beta 95.836(19)
_cell_angle_gamma 90.00
_cell_formula_units_Z 4
_cell_length_a 13.344(5)
_cell_length_b 12.294(5)
_cell_length_c 20.999(9)
_cell_measurement_temperature 273(2)
_cell_volume 3427(2)
_diffrn_ambient_temperature 273(2)
_exptl_crystal_density_diffrn 1.498
_cod_original_sg_symbol_H-M 'P 21/n'
_cod_database_code 4060368

loop_
_symmetry_equiv_pos_as_xyz
'x, y, z'
'-x+1/2, y+1/2, -z+1/2'
'-x, -y, -z'
'x-1/2, -y-1/2, z-1/2'

loop_
_atom_site_label
_atom_site_type_symbol
_atom_site_fract_x
_atom_site_fract_y
_atom_site_fract_z
_atom_site_U_iso_or_equiv
_atom_site_adp_type
_atom_site_occupancy
_atom_site_symmetry_multiplicity
_atom_site_calc_flag
_atom_site_refinement_flags
_atom_site_disorder_assembly
_atom_site_disorder_group
Cl1 Cl 0.40144(9) 0.89493(10) 0.60221(6) 0.0424(3) Uani 1 1 d . . .
Cl2 Cl 0.07791(9) 0.73871(11) 0.56206(6) 0.0425(3) Uani 1 1 d . . .
Cl3 Cl 0.31681(8) 0.62967(9) 0.62036(5) 0.0334(3) Uani 1 1 d . . .
N1 N 0.1833(3) 1.0451(3) 0.57967(17) 0.0327(9) Uani 1 1 d . . .
N2 N 0.1453(3) 0.9716(3) 0.48756(17) 0.0326(9) Uani 1 1 d . . .
P1 P 0.20540(8) 0.85106(10) 0.68830(5) 0.0269(3) Uani 1 1 d . . .
P2 P 0.28599(8) 0.75186(10) 0.47913(5) 0.0267(3) Uani 1 1 d . . .
Ru1 Ru 0.24557(2) 0.80382(3) 0.583133(15) 0.02327(10) Uani 1 1 d . . .
C1 C 0.1883(3) 0.9493(4) 0.5483(2) 0.0283(10) Uani 1 1 d . . .
C2 C 0.1369(4) 1.1249(4) 0.5399(2) 0.0420(12) Uani 1 1 d . . .
H2A H 0.1248 1.1968 0.5507 0.050 Uiso 1 1 calc R . .
C3 C 0.1131(3) 1.0772(4) 0.4827(2) 0.0407(12) Uani 1 1 d . . .
H3A H 0.0807 1.1100 0.4463 0.049 Uiso 1 1 calc R . .
C4 C 0.1388(3) 0.8974(4) 0.4337(2) 0.0396(12) Uani 1 1 d . . .
H4A H 0.1073 0.9342 0.3960 0.048 Uiso 1 1 calc R . .
H4B H 0.0967 0.8360 0.4426 0.048 Uiso 1 1 calc R . .
C5 C 0.2429(3) 0.8563(4) 0.4205(2) 0.0365(11) Uani 1 1 d . . .
H5A H 0.2903 0.9164 0.4232 0.044 Uiso 1 1 calc R . .
H5B H 0.2395 0.8262 0.3777 0.044 Uiso 1 1 calc R . .
C6 C 0.2274(3) 0.6286(4) 0.4433(2) 0.0297(10) Uani 1 1 d . . .
C7 C 0.2269(4) 0.6079(4) 0.3777(2) 0.0418(12) Uani 1 1 d . . .
H7A H 0.2571 0.6575 0.3522 0.050 Uiso 1 1 calc R . .
C8 C 0.1829(4) 0.5161(5) 0.3501(2) 0.0494(14) Uani 1 1 d . . .
H8A H 0.1848 0.5036 0.3065 0.059 Uiso 1 1 calc R . .
C9 C 0.1359(4) 0.4425(4) 0.3867(2) 0.0499(14) Uani 1 1 d . . .
H9A H 0.1041 0.3816 0.3677 0.060 Uiso 1 1 calc R . .
C10 C 0.1364(4) 0.4598(4) 0.4514(2) 0.0511(14) Uani 1 1 d . . .
H10A H 0.1067 0.4094 0.4767 0.061 Uiso 1 1 calc R . .
C11 C 0.1814(4) 0.5531(4) 0.4791(2) 0.0384(11) Uani 1 1 d . . .
H11A H 0.1804 0.5646 0.5228 0.046 Uiso 1 1 calc R . .
C12 C 0.4185(3) 0.7352(4) 0.46550(19) 0.0294(10) Uani 1 1 d . . .
C13 C 0.4600(3) 0.6334(4) 0.4578(2) 0.0379(11) Uani 1 1 d . . .
H13A H 0.4203 0.5718 0.4606 0.045 Uiso 1 1 calc R . .
C14 C 0.5597(4) 0.6219(5) 0.4460(3) 0.0510(14) Uani 1 1 d . . .
H14A H 0.5862 0.5531 0.4401 0.061 Uiso 1 1 calc R . .
C15 C 0.6189(4) 0.7123(5) 0.4429(3) 0.0564(15) Uani 1 1 d . . .
H15A H 0.6858 0.7045 0.4348 0.068 Uiso 1 1 calc R . .
C16 C 0.5807(4) 0.8138(5) 0.4517(3) 0.0503(14) Uani 1 1 d . . .
H16A H 0.6219 0.8746 0.4505 0.060 Uiso 1 1 calc R . .
C17 C 0.4801(4) 0.8258(4) 0.4626(2) 0.0400(12) Uani 1 1 d . . .
H17A H 0.4539 0.8949 0.4678 0.048 Uiso 1 1 calc R . .
C18 C 0.2172(4) 1.0647(4) 0.6467(2) 0.0357(11) Uani 1 1 d . . .
H18A H 0.2060 1.1404 0.6570 0.043 Uiso 1 1 calc R . .
H18B H 0.2889 1.0502 0.6543 0.043 Uiso 1 1 calc R . .
C19 C 0.1609(4) 0.9921(4) 0.6900(2) 0.0370(11) Uani 1 1 d . . .
H19A H 0.0894 0.9944 0.6761 0.044 Uiso 1 1 calc R . .
H19B H 0.1707 1.0194 0.7336 0.044 Uiso 1 1 calc R . .
C20 C 0.3061(3) 0.8454(4) 0.7553(2) 0.0286(9) Uani 1 1 d . . .
C21 C 0.3954(3) 0.7897(4) 0.7508(2) 0.0342(11) Uani 1 1 d . . .
H21A H 0.4068 0.7551 0.7128 0.041 Uiso 1 1 calc R . .
C22 C 0.4683(3) 0.7857(4) 0.8036(2) 0.0404(12) Uani 1 1 d . . .
H22A H 0.5274 0.7467 0.8008 0.048 Uiso 1 1 calc R . .
C23 C 0.4539(4) 0.8381(4) 0.8590(2) 0.0428(12) Uani 1 1 d . . .
H23A H 0.5038 0.8370 0.8933 0.051 Uiso 1 1 calc R . .
C24 C 0.3651(4) 0.8928(4) 0.8641(2) 0.0425(12) Uani 1 1 d . . .
H24A H 0.3553 0.9282 0.9021 0.051 Uiso 1 1 calc R . .
C25 C 0.2900(4) 0.8958(4) 0.8132(2) 0.0374(11) Uani 1 1 d . . .
H25A H 0.2295 0.9311 0.8176 0.045 Uiso 1 1 calc R . .
C26 C 0.1074(3) 0.7737(4) 0.7230(2) 0.0318(10) Uani 1 1 d . . .
C27 C 0.1082(4) 0.6621(4) 0.7198(2) 0.0398(12) Uani 1 1 d . . .
H27A H 0.1550 0.6275 0.6968 0.048 Uiso 1 1 calc R . .
C28 C 0.0404(4) 0.5999(5) 0.7502(2) 0.0477(13) Uani 1 1 d . . .
H28A H 0.0427 0.5244 0.7476 0.057 Uiso 1 1 calc R . .
C29 C -0.0294(4) 0.6485(6) 0.7838(2) 0.0566(16) Uani 1 1 d . . .
H29A H -0.0748 0.6069 0.8043 0.068 Uiso 1 1 calc R . .
C30 C -0.0316(5) 0.7610(6) 0.7870(3) 0.078(2) Uani 1 1 d . . .
H30A H -0.0787 0.7952 0.8099 0.093 Uiso 1 1 calc R . .
C31 C 0.0358(3) 0.8234(4) 0.7565(2) 0.0674(18) Uani 1 1 d . . .
H31A H 0.0329 0.8988 0.7585 0.081 Uiso 1 1 calc R . .
N3 N 0.3660(3) 0.3282(4) 0.3218(2) 0.069(3) Uani 0.629(9) 1 d PR A 1
O1 O 0.3579(3) 0.4189(4) 0.2270(2) 0.164(7) Uani 0.629(9) 1 d PR A 1
C32 C 0.3864(3) 0.4111(4) 0.2843(2) 0.108(5) Uani 0.629(9) 1 d PR A 1
H32A H 0.4253 0.4676 0.3030 0.130 Uiso 0.629(9) 1 calc PR A 1
C33 C 0.4009(3) 0.3252(4) 0.3893(2) 0.099(6) Uani 0.629(9) 1 d PR A 1
H33A H 0.4477 0.3835 0.3993 0.148 Uiso 0.629(9) 1 calc PR A 1
H33B H 0.4337 0.2569 0.3995 0.148 Uiso 0.629(9) 1 calc PR A 1
H33C H 0.3446 0.3331 0.4140 0.148 Uiso 0.629(9) 1 calc PR A 1
C34 C 0.3083(3) 0.2356(4) 0.2956(2) 0.182(12) Uani 0.629(9) 1 d PR A 1
H34A H 0.2649 0.2581 0.2587 0.273 Uiso 0.629(9) 1 calc PR A 1
H34B H 0.2683 0.2072 0.3273 0.273 Uiso 0.629(9) 1 calc PR A 1
H34C H 0.3534 0.1802 0.2835 0.273 Uiso 0.629(9) 1 calc PR A 1
N4 N 0.3345(3) 0.2595(4) 0.3355(2) 0.083(7) Uani 0.371(9) 1 d PR A 2
O1A O 0.3027(3) 0.3374(4) 0.2372(2) 0.094(6) Uani 0.371(9) 1 d PR A 2
C32A C 0.2876(3) 0.2667(4) 0.2764(2) 0.131(14) Uani 0.371(9) 1 d PR A 2
H32B H 0.2397 0.2139 0.2639 0.157 Uiso 0.371(9) 1 calc PR A 2
C33A C 0.3139(3) 0.1728(4) 0.3789(2) 0.173(15) Uani 0.371(9) 1 d PR A 2
H33D H 0.2644 0.1246 0.3580 0.260 Uiso 0.371(9) 1 calc PR A 2
H33E H 0.2889 0.2031 0.4163 0.260 Uiso 0.371(9) 1 calc PR A 2
H33F H 0.3748 0.1331 0.3911 0.260 Uiso 0.371(9) 1 calc PR A 2
C34A C 0.4081(3) 0.3407(4) 0.3590(2) 0.151(16) Uani 0.371(9) 1 d PR A 2
H34D H 0.4152 0.3936 0.3261 0.226 Uiso 0.371(9) 1 calc PR A 2
H34E H 0.4718 0.3062 0.3706 0.226 Uiso 0.371(9) 1 calc PR A 2
H34F H 0.3859 0.3762 0.3958 0.226 Uiso 0.371(9) 1 calc PR A 2

loop_
_atom_site_aniso_label
_atom_site_aniso_U_11
_atom_site_aniso_U_22
_atom_site_aniso_U_33
_atom_site_aniso_U_23
_atom_site_aniso_U_13
_atom_site_aniso_U_12
Cl1 0.0402(7) 0.0404(7) 0.0475(7) -0.0018(6) 0.0084(5) 0.0003(6)
Cl2 0.0370(6) 0.0432(7) 0.0470(7) 0.0034(6) 0.0028(5) 0.0002(6)
Cl3 0.0397(6) 0.0244(6) 0.0363(6) 0.0012(5) 0.0047(5) 0.0066(5)
N1 0.035(2) 0.021(2) 0.042(2) 0.0018(17) 0.0057(17) 0.0035(17)
N2 0.031(2) 0.028(2) 0.039(2) 0.0049(17) 0.0043(16) 0.0105(17)
P1 0.0275(6) 0.0254(6) 0.0287(6) -0.0018(5) 0.0074(4) 0.0036(5)
P2 0.0297(6) 0.0260(6) 0.0249(5) 0.0006(5) 0.0053(5) 0.0023(5)
Ru1 0.02377(17) 0.02071(17) 0.02576(17) 0.00043(15) 0.00464(12) 0.00289(15)
C1 0.025(2) 0.028(2) 0.033(2) 0.0016(19) 0.0073(18) 0.0065(19)
C2 0.046(3) 0.025(3) 0.056(3) 0.009(2) 0.011(2) 0.012(2)
C3 0.035(3) 0.044(3) 0.043(3) 0.011(2) 0.004(2) 0.016(2)
C4 0.041(3) 0.039(3) 0.037(3) 0.003(2) -0.006(2) 0.008(2)
C5 0.043(3) 0.039(3) 0.027(2) 0.002(2) 0.004(2) 0.008(2)
C6 0.030(2) 0.032(3) 0.027(2) -0.0024(19) 0.0031(18) 0.003(2)
C7 0.039(3) 0.055(3) 0.032(3) -0.005(2) 0.008(2) -0.007(3)
C8 0.048(3) 0.063(4) 0.036(3) -0.017(3) -0.001(2) -0.002(3)
C9 0.059(3) 0.038(3) 0.050(3) -0.008(3) -0.010(3) -0.007(3)
C10 0.075(4) 0.033(3) 0.044(3) 0.002(2) 0.002(3) -0.014(3)
C11 0.049(3) 0.032(3) 0.033(2) -0.006(2) 0.000(2) -0.006(2)
C12 0.034(2) 0.031(2) 0.024(2) 0.0001(19) 0.0049(18) 0.000(2)
C13 0.037(3) 0.032(3) 0.045(3) 0.001(2) 0.007(2) 0.004(2)
C14 0.045(3) 0.046(3) 0.063(4) -0.006(3) 0.014(3) 0.016(3)
C15 0.037(3) 0.063(4) 0.072(4) 0.000(3) 0.019(3) 0.009(3)
C16 0.040(3) 0.053(4) 0.061(3) 0.002(3) 0.020(2) -0.011(3)
C17 0.045(3) 0.030(3) 0.047(3) 0.001(2) 0.012(2) 0.002(2)
C18 0.047(3) 0.019(2) 0.040(3) -0.007(2) 0.001(2) 0.003(2)
C19 0.047(3) 0.029(3) 0.037(3) -0.003(2) 0.008(2) 0.010(2)
C20 0.032(2) 0.025(2) 0.030(2) -0.0008(19) 0.0045(18) -0.0028(19)
C21 0.038(2) 0.032(3) 0.034(2) 0.000(2) 0.008(2) 0.005(2)
C22 0.030(2) 0.043(3) 0.047(3) 0.001(2) -0.002(2) 0.006(2)
C23 0.052(3) 0.038(3) 0.037(3) 0.000(2) -0.004(2) -0.009(3)
C24 0.059(3) 0.039(3) 0.030(2) -0.009(2) 0.003(2) 0.002(3)
C25 0.041(3) 0.035(3) 0.038(3) -0.003(2) 0.011(2) 0.005(2)
C26 0.029(2) 0.037(3) 0.029(2) -0.008(2) 0.0032(18) 0.000(2)
C27 0.040(3) 0.042(3) 0.039(3) 0.004(2) 0.011(2) 0.006(2)
C28 0.044(3) 0.047(3) 0.053(3) 0.007(3) 0.007(2) -0.006(3)
C29 0.050(3) 0.082(5) 0.040(3) -0.002(3) 0.017(2) -0.022(3)
C30 0.061(4) 0.083(5) 0.099(5) -0.022(4) 0.057(4) -0.012(4)
C31 0.063(4) 0.054(4) 0.093(5) -0.015(3) 0.046(3) -0.004(3)
N3 0.055(7) 0.078(8) 0.072(7) -0.022(6) 0.001(5) 0.016(6)
O1 0.178(12) 0.261(18) 0.055(5) -0.004(8) 0.019(6) 0.068(12)
C32 0.136(13) 0.101(12) 0.093(10) -0.008(9) 0.042(9) 0.040(10)
C33 0.088(11) 0.126(15) 0.080(9) -0.021(8) -0.008(7) 0.019(10)
C34 0.135(16) 0.26(3) 0.163(19) -0.14(2) 0.054(15) -0.109(17)
N4 0.068(11) 0.13(2) 0.043(9) -0.025(11) -0.016(8) 0.029(13)
O1A 0.082(10) 0.135(16) 0.067(9) 0.009(9) 0.022(8) 0.022(10)
C32A 0.083(18) 0.20(4) 0.11(2) -0.01(2) 0.012(16) 0.10(2)
C33A 0.16(3) 0.21(4) 0.15(3) 0.01(3) 0.04(2) 0.03(3)
C34A 0.07(2) 0.19(4) 0.18(4) 0.00(3) -0.020(19) 0.08(2)

loop_
_geom_bond_atom_site_label_1
_geom_bond_atom_site_label_2
_geom_bond_distance
_geom_bond_site_symmetry_2
_geom_bond_publ_flag
Cl1 Ru1 2.3604(14) . ?
Cl2 Ru1 2.3751(15) . ?
Cl3 Ru1 2.4387(14) . ?
N1 C1 1.355(5) . ?
N1 C2 1.392(6) . ?
N1 C18 1.455(5) . ?
N2 C3 1.367(6) . ?
N2 C1 1.373(5) . ?
N2 C4 1.449(6) . ?
P1 C26 1.827(5) . ?
P1 C19 1.835(5) . ?
P1 C20 1.846(4) . ?
P1 Ru1 2.3964(14) . ?
P2 C5 1.831(5) . ?
P2 C12 1.831(4) . ?
P2 C6 1.832(5) . ?
P2 Ru1 2.3893(14) . ?
Ru1 C1 2.050(4) . ?
C2 C3 1.347(7) . ?
C2 H2A 0.9300 . ?
C3 H3A 0.9300 . ?
C4 C5 1.530(6) . ?
C4 H4A 0.9700 . ?
C4 H4B 0.9700 . ?
C5 H5A 0.9700 . ?
C5 H5B 0.9700 . ?
C6 C11 1.378(6) . ?
C6 C7 1.399(6) . ?
C7 C8 1.372(7) . ?
C7 H7A 0.9300 . ?
C8 C9 1.379(7) . ?
C8 H8A 0.9300 . ?
C9 C10 1.376(7) . ?
C9 H9A 0.9300 . ?
C10 C11 1.394(6) . ?
C10 H10A 0.9300 . ?
C11 H11A 0.9300 . ?
C12 C13 1.384(6) . ?
C12 C17 1.389(6) . ?
C13 C14 1.385(6) . ?
C13 H13A 0.9300 . ?
C14 C15 1.368(7) . ?
C14 H14A 0.9300 . ?
C15 C16 1.368(8) . ?
C15 H15A 0.9300 . ?
C16 C17 1.393(7) . ?
C16 H16A 0.9300 . ?
C17 H17A 0.9300 . ?
C18 C19 1.525(6) . ?
C18 H18A 0.9700 . ?
C18 H18B 0.9700 . ?
C19 H19A 0.9700 . ?
C19 H19B 0.9700 . ?
C20 C21 1.386(6) . ?
C20 C25 1.400(6) . ?
C21 C22 1.400(6) . ?
C21 H21A 0.9300 . ?
C22 C23 1.361(7) . ?
C22 H22A 0.9300 . ?
C23 C24 1.375(7) . ?
C23 H23A 0.9300 . ?
C24 C25 1.389(6) . ?
C24 H24A 0.9300 . ?
C25 H25A 0.9300 . ?
C26 C27 1.374(7) . ?
C26 C31 1.383(5) . ?
C27 C28 1.388(7) . ?
C27 H27A 0.9300 . ?
C28 C29 1.364(7) . ?
C28 H28A 0.9300 . ?
C29 C30 1.386(9) . ?
C29 H29A 0.9300 . ?
C30 C31 1.388(7) . ?
C30 H30A 0.9300 . ?
C31 H31A 0.9300 . ?
N3 C32 1.3339 . ?
N3 C33 1.4472 . ?
N3 C34 1.4512 . ?
O1 C32 1.2278 . ?
C32 H32A 0.9300 . ?
C33 H33A 0.9600 . ?
C33 H33B 0.9600 . ?
C33 H33C 0.9600 . ?
C34 H34A 0.9600 . ?
C34 H34B 0.9600 . ?
C34 H34C 0.9600 . ?
N4 C32A 1.3342 . ?
N4 C33A 1.4471 . ?
N4 C34A 1.4510 . ?
O1A C32A 1.2278 . ?
C32A H32B 0.9300 . ?
C33A H33D 0.9600 . ?
C33A H33E 0.9600 . ?
C33A H33F 0.9600 . ?
C34A H34D 0.9600 . ?
C34A H34E 0.9600 . ?
C34A H34F 0.9600 . ?
